data_4318410
loop_
_publ_author_name
'Renata Dreos'
'Alessandro Felluga'
'Giorgio Nardin'
'Lucio Randaccio'
'Mauro Sandri'
'Giovanni Tauzher'

_publ_section_title
;
 New Alkyl-Cobalt(III) Complexes Containing Chiral Centers in the
 Chelating System
;
_journal_name_full 'Inorganic Chemistry'
_journal_page_first 4548
_journal_page_last 4554
_journal_paper_doi 10.1021/ic025534a
_journal_volume 41
_journal_year 2002
_chemical_formula_sum 'C21 H32 Cl Co N6 O6'
_chemical_formula_weight 558.91
_chemical_name_systematic
;
 ?
;
_space_group_IT_number 9
_symmetry_cell_setting monoclinic
_symmetry_space_group_name_Hall 'C -2yc'
_symmetry_space_group_name_H-M 'C 1 c 1'
_atom_sites_solution_hydrogens geom
_atom_sites_solution_primary direct
_atom_sites_solution_secondary difmap
_audit_creation_method SHELXL-97
_cell_angle_alpha 90.000
_cell_angle_beta 108.33(7)
_cell_angle_gamma 90.00
_cell_formula_units_Z 4
_cell_length_a 17.321(4)
_cell_length_b 11.195(2)
_cell_length_c 14.124(3)
_cell_measurement_temperature 293(2)
_cell_volume 2599.8(14)
_computing_structure_refinement 'SHELXL-97 (Sheldrick, 1997)'
_diffrn_ambient_temperature 293(2)
_diffrn_measured_fraction_theta_full 0.994
_diffrn_measured_fraction_theta_max 0.994
_diffrn_radiation_monochromator graphite
_diffrn_radiation_source 'fine-focus sealed tube'
_diffrn_radiation_type MoK\a
_diffrn_radiation_wavelength 0.71073
_diffrn_reflns_av_R_equivalents 0.0452
_diffrn_reflns_av_sigmaI/netI 0.0599
_diffrn_reflns_limit_h_max 23
_diffrn_reflns_limit_h_min -23
_diffrn_reflns_limit_k_max 14
_diffrn_reflns_limit_k_min -14
_diffrn_reflns_limit_l_max 18
_diffrn_reflns_limit_l_min -18
_diffrn_reflns_number 6348
_diffrn_reflns_theta_full 28.28
_diffrn_reflns_theta_max 28.28
_diffrn_reflns_theta_min 4.70
_exptl_absorpt_coefficient_mu 0.810
_exptl_crystal_density_diffrn 1.428
_exptl_crystal_density_method 'not measured'
_exptl_crystal_F_000 1168
_refine_diff_density_max 0.387
_refine_diff_density_min -0.329
_refine_diff_density_rms 0.061
_refine_ls_abs_structure_details 'Flack H D (1983), Acta Cryst. A39, 876-881'
_refine_ls_abs_structure_Flack 0.00
_refine_ls_extinction_coef 0.032(2)
_refine_ls_extinction_expression Fc^*^=kFc[1+0.001xFc^2^\l^3^/sin(2\q)]^-1/4^
_refine_ls_extinction_method SHELXL
_refine_ls_goodness_of_fit_ref 1.060
_refine_ls_hydrogen_treatment mixed
_refine_ls_matrix_type full
_refine_ls_number_parameters 322
_refine_ls_number_reflns 6342
_refine_ls_number_restraints 2
_refine_ls_restrained_S_all 1.060
_refine_ls_R_factor_all 0.0478
_refine_ls_R_factor_gt 0.0438
_refine_ls_shift/su_max 0.012
_refine_ls_shift/su_mean 0.000
_refine_ls_structure_factor_coef Fsqd
_refine_ls_weighting_details 'calc w=1/[\s^2^(Fo^2^)+(0.0727P)^2^+0.1110P] where P=(Fo^2^+2Fc^2^)/3'
_refine_ls_weighting_scheme calc
_refine_ls_wR_factor_gt 0.1191
_refine_ls_wR_factor_ref 0.1234
_reflns_number_gt 5742
_reflns_number_total 6342
_reflns_threshold_expression >2sigma(I)
_cod_data_source_file ic025534a_s1_1.cif
_cod_data_source_block colcud(4')
_cod_original_cell_volume 2599.7(6)
_cod_database_code 4318410

loop_
_symmetry_equiv_pos_as_xyz
'x, y, z'
'x, -y, z+1/2'
'x+1/2, y+1/2, z'
'x+1/2, -y+1/2, z+1/2'

loop_
_atom_site_label
_atom_site_type_symbol
_atom_site_fract_x
_atom_site_fract_y
_atom_site_fract_z
_atom_site_U_iso_or_equiv
_atom_site_adp_type
_atom_site_occupancy
_atom_site_symmetry_multiplicity
_atom_site_calc_flag
_atom_site_refinement_flags
_atom_site_disorder_assembly
_atom_site_disorder_group
Co Co 0.906646(19) 0.17308(3) 0.16590(2) 0.04467(12) Uani 1 1 d . . .
C1 C 1.0813(2) 0.0848(3) 0.1920(3) 0.0643(8) Uani 1 1 d . . .
H1 H 1.0775 0.0390 0.2452 0.077 Uiso 1 1 calc R . .
C2 C 1.1529(3) 0.0843(5) 0.1688(4) 0.0835(12) Uani 1 1 d . . .
H2 H 1.1967 0.0381 0.2057 0.100 Uiso 1 1 calc R . .
C3 C 1.1592(3) 0.1535(6) 0.0898(4) 0.0933(15) Uani 1 1 d . . .
H3 H 1.2076 0.1560 0.0743 0.112 Uiso 1 1 calc R . .
C4 C 1.0930(2) 0.2176(5) 0.0353(3) 0.0772(10) Uani 1 1 d . . .
H4 H 1.0952 0.2622 -0.0194 0.093 Uiso 1 1 calc R . .
C5 C 1.0220(2) 0.2158(3) 0.0621(2) 0.0552(6) Uani 1 1 d . . .
C6 C 0.94911(19) 0.2890(3) 0.0102(2) 0.0570(7) Uani 1 1 d . . .
H6A H 0.9565 0.3700 0.0358 0.068 Uiso 1 1 calc R . .
H6B H 0.9421 0.2919 -0.0607 0.068 Uiso 1 1 calc R . .
C7 C 0.7653(5) 0.1779(4) -0.1272(6) 0.122(3) Uani 1 1 d . . .
H7A H 0.7429 0.1122 -0.1710 0.183 Uiso 1 1 calc R . .
H7B H 0.7781 0.2421 -0.1648 0.183 Uiso 1 1 calc R . .
H7C H 0.7262 0.2048 -0.0965 0.183 Uiso 1 1 calc R . .
C8 C 0.8413(3) 0.1380(4) -0.0480(3) 0.0626(8) Uani 1 1 d . . .
H8 H 0.8819 0.1214 -0.0815 0.075 Uiso 1 1 calc R . .
C9 C 0.8314(2) 0.0259(3) 0.0042(3) 0.0620(7) Uani 1 1 d . . .
C10 C 0.7912(4) -0.0837(4) -0.0519(4) 0.0915(14) Uani 1 1 d . . .
H10A H 0.8036 -0.1516 -0.0082 0.137 Uiso 1 1 calc R . .
H10B H 0.8109 -0.0973 -0.1073 0.137 Uiso 1 1 calc R . .
H10C H 0.7333 -0.0721 -0.0759 0.137 Uiso 1 1 calc R . .
C11 C 1.1068(2) 0.5755(4) 0.2046(3) 0.0700(9) Uani 1 1 d . . .
H11 H 1.1545 0.5491 0.1944 0.084 Uiso 1 1 calc R . .
C12 C 1.1000(3) 0.6951(4) 0.2243(3) 0.0746(10) Uani 1 1 d . . .
H12 H 1.1428 0.7475 0.2295 0.089 Uiso 1 1 calc R . .
C13 C 1.0293(3) 0.7345(3) 0.2359(4) 0.0789(11) Uani 1 1 d . . .
H13 H 1.0232 0.8148 0.2490 0.095 Uiso 1 1 calc R . .
C14 C 0.9666(3) 0.6547(3) 0.2282(3) 0.0664(8) Uani 1 1 d . . .
H14 H 0.9172 0.6809 0.2338 0.080 Uiso 1 1 calc R . .
C15 C 0.97857(18) 0.5353(3) 0.2120(2) 0.0508(6) Uani 1 1 d . . .
C16 C 0.91424(18) 0.4415(3) 0.2061(3) 0.0516(6) Uani 1 1 d . . .
H16A H 0.8811 0.4663 0.2465 0.062 Uiso 1 1 calc R . .
H16B H 0.8791 0.4345 0.1376 0.062 Uiso 1 1 calc R . .
C20 C 1.0146(4) 0.1281(5) 0.4752(3) 0.0986(17) Uani 1 1 d . . .
H20A H 0.9817 0.1506 0.5158 0.148 Uiso 1 1 calc R . .
H20B H 1.0681 0.1611 0.5030 0.148 Uiso 1 1 calc R . .
H20C H 1.0181 0.0426 0.4732 0.148 Uiso 1 1 calc R . .
C19 C 0.9770(3) 0.1749(3) 0.3718(3) 0.0632(9) Uani 1 1 d . . .
C18 C 0.9675(3) 0.3054(3) 0.3494(3) 0.0629(8) Uani 1 1 d . . .
H18 H 0.9165 0.3271 0.3611 0.075 Uiso 1 1 calc R . .
C17 C 1.0297(4) 0.3852(4) 0.4170(4) 0.0978(17) Uani 1 1 d . . .
H17A H 1.0801 0.3774 0.4029 0.147 Uiso 1 1 calc R . .
H17B H 1.0375 0.3632 0.4851 0.147 Uiso 1 1 calc R . .
H17C H 1.0113 0.4665 0.4066 0.147 Uiso 1 1 calc R . .
C1AX C 0.7989(2) 0.2064(4) 0.1812(3) 0.0618(8) Uani 1 1 d . . .
H1XA H 0.7699 0.2620 0.1308 0.093 Uiso 1 1 calc R . .
H1XB H 0.8061 0.2400 0.2460 0.093 Uiso 1 1 calc R . .
H1XC H 0.7686 0.1334 0.1743 0.093 Uiso 1 1 calc R . .
N1 N 1.01674(16) 0.1501(3) 0.1394(2) 0.0512(5) Uani 1 1 d . . .
N2 N 0.87567(14) 0.2352(2) 0.02659(17) 0.0478(5) Uani 1 1 d . . .
H2A H 0.8373 0.2931 0.0192 0.057 Uiso 1 1 calc R . .
N3 N 0.86235(19) 0.0280(2) 0.0999(2) 0.0594(6) Uani 1 1 d . . .
N4 N 0.94645(17) 0.1064(2) 0.2972(2) 0.0555(6) Uani 1 1 d . . .
N5 N 0.95120(16) 0.3231(2) 0.24128(19) 0.0490(5) Uani 1 1 d . . .
H5 H 1.0018 0.3290 0.2352 0.059 Uiso 1 1 calc R . .
N6 N 1.04754(16) 0.4949(3) 0.1992(2) 0.0586(6) Uani 1 1 d . . .
O1 O 0.8563(2) -0.0726(2) 0.1503(2) 0.0875(9) Uani 1 1 d . . .
H1O1 H 0.8779 -0.0618 0.2102 0.131 Uiso 1 1 calc . . .
O2 O 0.9480(2) -0.0133(2) 0.3119(2) 0.0740(7) Uani 1 1 d . . .
O3 O 0.8209(2) 0.4753(3) -0.1303(3) 0.0892(9) Uani 1 1 d . . .
O4 O 0.7531(2) 0.4442(3) -0.0154(3) 0.0824(8) Uani 1 1 d . . .
O5 O 0.8336(3) 0.6118(4) 0.0002(3) 0.1123(13) Uani 1 1 d . . .
O6 O 0.7141(3) 0.6021(4) -0.1291(3) 0.1177(15) Uani 1 1 d . . .
Cl Cl 0.77961(6) 0.53474(8) -0.06992(6) 0.0649(2) Uani 1 1 d . . .

loop_
_atom_site_aniso_label
_atom_site_aniso_U_11
_atom_site_aniso_U_22
_atom_site_aniso_U_33
_atom_site_aniso_U_23
_atom_site_aniso_U_13
_atom_site_aniso_U_12
Co 0.05036(18) 0.04252(17) 0.04194(17) 0.00010(15) 0.01566(12) -0.00350(16)
C1 0.0604(16) 0.0639(18) 0.0623(18) -0.0058(14) 0.0102(14) 0.0120(14)
C2 0.0575(17) 0.109(3) 0.078(2) -0.013(2) 0.0132(17) 0.023(2)
C3 0.065(2) 0.136(4) 0.084(3) -0.012(3) 0.031(2) 0.012(3)
C4 0.0636(19) 0.109(3) 0.066(2) -0.001(2) 0.0296(17) -0.001(2)
C5 0.0576(14) 0.0632(16) 0.0486(14) -0.0040(12) 0.0220(12) -0.0002(13)
C6 0.0590(16) 0.0693(18) 0.0468(14) 0.0071(13) 0.0223(13) -0.0030(14)
C7 0.135(5) 0.068(3) 0.103(4) -0.002(2) -0.048(4) -0.009(3)
C8 0.075(2) 0.0581(18) 0.0489(17) -0.0098(14) 0.0109(15) -0.0037(16)
C9 0.0715(19) 0.0506(15) 0.0588(17) -0.0092(14) 0.0132(15) -0.0055(14)
C10 0.117(4) 0.069(2) 0.073(3) -0.021(2) 0.008(3) -0.017(2)
C11 0.0587(17) 0.074(2) 0.074(2) 0.0022(17) 0.0162(16) -0.0169(16)
C12 0.073(2) 0.0637(19) 0.076(2) -0.0004(17) 0.0072(18) -0.0211(17)
C13 0.097(3) 0.0482(16) 0.083(3) -0.0057(16) 0.017(2) -0.0117(18)
C14 0.071(2) 0.0471(15) 0.076(2) -0.0074(14) 0.0161(18) 0.0006(14)
C15 0.0573(14) 0.0462(13) 0.0457(13) -0.0039(10) 0.0117(11) -0.0013(11)
C16 0.0525(13) 0.0469(13) 0.0560(14) -0.0022(11) 0.0178(12) 0.0019(11)
C20 0.144(5) 0.078(3) 0.053(2) 0.0088(19) 0.001(2) -0.015(3)
C19 0.079(2) 0.062(2) 0.0459(16) 0.0048(12) 0.0157(16) -0.0065(15)
C18 0.079(2) 0.0574(16) 0.0472(15) -0.0043(13) 0.0122(15) -0.0039(15)
C17 0.143(4) 0.071(2) 0.058(2) -0.0084(18) 0.001(2) -0.025(3)
C1AX 0.0507(15) 0.078(2) 0.0608(19) -0.0032(17) 0.0234(14) -0.0075(15)
N1 0.0506(12) 0.0543(12) 0.0491(13) -0.0018(11) 0.0163(10) 0.0038(11)
N2 0.0512(11) 0.0473(11) 0.0448(11) 0.0000(9) 0.0150(9) -0.0014(9)
N3 0.0719(15) 0.0438(12) 0.0596(14) -0.0001(11) 0.0166(12) -0.0088(11)
N4 0.0662(14) 0.0494(12) 0.0513(13) 0.0045(10) 0.0190(11) -0.0050(11)
N5 0.0542(12) 0.0463(12) 0.0452(12) -0.0028(9) 0.0136(10) -0.0017(9)
N6 0.0524(12) 0.0551(14) 0.0673(16) -0.0028(12) 0.0174(12) -0.0046(10)
O1 0.124(2) 0.0503(12) 0.0748(17) 0.0068(12) 0.0126(16) -0.0264(15)
O2 0.105(2) 0.0487(12) 0.0639(15) 0.0121(11) 0.0204(14) -0.0056(13)
O3 0.098(2) 0.090(2) 0.094(2) -0.0011(17) 0.0525(19) 0.0040(17)
O4 0.0939(19) 0.0759(17) 0.089(2) 0.0175(15) 0.0452(17) 0.0098(15)
O5 0.141(3) 0.078(2) 0.093(2) -0.0057(18) 0.001(2) -0.022(2)
O6 0.131(3) 0.110(3) 0.094(3) 0.031(2) 0.009(2) 0.056(3)
Cl 0.0772(5) 0.0585(4) 0.0563(4) 0.0091(3) 0.0168(4) 0.0091(4)

loop_
_atom_type_symbol
_atom_type_description
_atom_type_scat_dispersion_real
_atom_type_scat_dispersion_imag
_atom_type_scat_source
C C 0.0033 0.0016 'International Tables Vol C Tables 4.2.6.8 and 6.1.1.4'
H H 0.0000 0.0000 'International Tables Vol C Tables 4.2.6.8 and 6.1.1.4'
N N 0.0061 0.0033 'International Tables Vol C Tables 4.2.6.8 and 6.1.1.4'
O O 0.0106 0.0060 'International Tables Vol C Tables 4.2.6.8 and 6.1.1.4'
Cl Cl 0.1484 0.1585 'International Tables Vol C Tables 4.2.6.8 and 6.1.1.4'
Co Co 0.3494 0.9721 'International Tables Vol C Tables 4.2.6.8 and 6.1.1.4'

loop_
_geom_angle_atom_site_label_1
_geom_angle_atom_site_label_2
_geom_angle_atom_site_label_3
_geom_angle
_geom_angle_site_symmetry_1
_geom_angle_site_symmetry_3
_geom_angle_publ_flag
N3 Co N4 96.19(12) . . ?
N3 Co C1AX 88.03(15) . . ?
N4 Co C1AX 91.84(15) . . ?
N3 Co N2 82.70(12) . . ?
N4 Co N2 173.89(11) . . ?
C1AX Co N2 94.12(14) . . ?
N3 Co N5 176.99(12) . . ?
N4 Co N5 81.47(11) . . ?
C1AX Co N5 90.15(14) . . ?
N2 Co N5 99.82(10) . . ?
N3 Co N1 93.31(13) . . ?
N4 Co N1 93.18(12) . . ?
C1AX Co N1 174.64(16) . . ?
N2 Co N1 80.91(11) . . ?
N5 Co N1 88.72(11) . . ?
N1 C1 C2 121.6(4) . . ?
C1 C2 C3 119.5(4) . . ?
C4 C3 C2 118.7(4) . . ?
C3 C4 C5 119.6(4) . . ?
N1 C5 C4 121.3(3) . . ?
N1 C5 C6 115.9(3) . . ?
C4 C5 C6 122.7(3) . . ?
N2 C6 C5 109.5(3) . . ?
C9 C8 N2 110.1(3) . . ?
C9 C8 C7 114.1(4) . . ?
N2 C8 C7 111.6(4) . . ?
N3 C9 C8 115.4(3) . . ?
N3 C9 C10 122.5(4) . . ?
C8 C9 C10 122.0(4) . . ?
N6 C11 C12 123.2(4) . . ?
C13 C12 C11 118.5(4) . . ?
C12 C13 C14 119.7(4) . . ?
C15 C14 C13 118.8(4) . . ?
N6 C15 C14 122.4(3) . . ?
N6 C15 C16 115.4(2) . . ?
C14 C15 C16 122.2(3) . . ?
N5 C16 C15 111.6(2) . . ?
N4 C19 C18 115.1(3) . . ?
N4 C19 C20 122.4(3) . . ?
C18 C19 C20 122.4(4) . . ?
N5 C18 C17 116.5(3) . . ?
N5 C18 C19 108.9(3) . . ?
C17 C18 C19 116.2(4) . . ?
C5 N1 C1 119.3(3) . . ?
C5 N1 Co 112.4(2) . . ?
C1 N1 Co 128.2(2) . . ?
C6 N2 C8 110.7(3) . . ?
C6 N2 Co 108.46(18) . . ?
C8 N2 Co 111.3(2) . . ?
C9 N3 O1 117.4(3) . . ?
C9 N3 Co 119.9(2) . . ?
O1 N3 Co 122.5(2) . . ?
C19 N4 O2 119.1(3) . . ?
C19 N4 Co 119.6(2) . . ?
O2 N4 Co 121.1(2) . . ?
C18 N5 C16 112.8(2) . . ?
C18 N5 Co 110.62(19) . . ?
C16 N5 Co 120.97(19) . . ?
C15 N6 C11 117.4(3) . . ?
N3 O1 O2 97.5(2) . . ?
N4 O2 O1 98.7(2) . . ?
O6 Cl O5 108.8(3) . . ?
O6 Cl O4 111.4(3) . . ?
O5 Cl O4 107.9(3) . . ?
O6 Cl O3 110.9(3) . . ?
O5 Cl O3 110.7(3) . . ?
O4 Cl O3 107.2(2) . . ?

loop_
_geom_bond_atom_site_label_1
_geom_bond_atom_site_label_2
_geom_bond_distance
_geom_bond_site_symmetry_2
_geom_bond_publ_flag
Co N3 1.909(3) . ?
Co N4 1.916(3) . ?
Co C1AX 1.980(3) . ?
Co N2 1.995(2) . ?
Co N5 2.008(2) . ?
Co N1 2.072(3) . ?
C1 N1 1.347(4) . ?
C1 C2 1.380(6) . ?
C2 C3 1.391(8) . ?
C3 C4 1.367(7) . ?
C4 C5 1.397(5) . ?
C5 N1 1.343(4) . ?
C5 C6 1.490(5) . ?
C6 N2 1.490(4) . ?
C7 C8 1.503(6) . ?
C8 C9 1.492(6) . ?
C8 N2 1.501(4) . ?
C9 N3 1.288(5) . ?
C9 C10 1.508(5) . ?
C11 N6 1.351(4) . ?
C11 C12 1.380(6) . ?
C12 C13 1.359(7) . ?
C13 C14 1.385(6) . ?
C14 C15 1.383(4) . ?
C15 N6 1.342(4) . ?
C15 C16 1.514(4) . ?
C16 N5 1.487(4) . ?
C20 C19 1.494(6) . ?
C19 N4 1.276(5) . ?
C19 C18 1.492(5) . ?
C18 N5 1.476(4) . ?
C18 C17 1.491(6) . ?
N3 O1 1.354(4) . ?
N4 O2 1.355(3) . ?
O1 O2 2.427(4) . ?
O3 Cl 1.437(3) . ?
O4 Cl 1.433(3) . ?
O5 Cl 1.420(4) . ?
O6 Cl 1.400(3) . ?

loop_
_geom_torsion_atom_site_label_1
_geom_torsion_atom_site_label_2
_geom_torsion_atom_site_label_3
_geom_torsion_atom_site_label_4
_geom_torsion
_geom_torsion_site_symmetry_1
_geom_torsion_site_symmetry_2
_geom_torsion_site_symmetry_3
_geom_torsion_site_symmetry_4
_geom_torsion_publ_flag
N1 C1 C2 C3 0.5(7) . . . . ?
C1 C2 C3 C4 -1.9(8) . . . . ?
C2 C3 C4 C5 2.3(8) . . . . ?
C3 C4 C5 N1 -1.4(7) . . . . ?
C3 C4 C5 C6 176.3(4) . . . . ?
N1 C5 C6 N2 -24.1(4) . . . . ?
C4 C5 C6 N2 158.1(4) . . . . ?
N2 C8 C9 N3 -8.2(5) . . . . ?
C7 C8 C9 N3 -134.5(5) . . . . ?
N2 C8 C9 C10 174.4(4) . . . . ?
C7 C8 C9 C10 48.0(7) . . . . ?
N6 C11 C12 C13 -2.1(7) . . . . ?
C11 C12 C13 C14 0.3(7) . . . . ?
C12 C13 C14 C15 2.1(7) . . . . ?
C13 C14 C15 N6 -2.9(6) . . . . ?
C13 C14 C15 C16 177.9(4) . . . . ?
N6 C15 C16 N5 30.8(4) . . . . ?
C14 C15 C16 N5 -150.0(3) . . . . ?
N4 C19 C18 N5 -20.0(5) . . . . ?
C20 C19 C18 N5 163.8(5) . . . . ?
N4 C19 C18 C17 -154.0(4) . . . . ?
C20 C19 C18 C17 29.8(7) . . . . ?
C4 C5 N1 C1 0.1(5) . . . . ?
C6 C5 N1 C1 -177.8(3) . . . . ?
C4 C5 N1 Co 176.7(3) . . . . ?
C6 C5 N1 Co -1.1(4) . . . . ?
C2 C1 N1 C5 0.4(5) . . . . ?
C2 C1 N1 Co -175.7(3) . . . . ?
N3 Co N1 C5 100.4(2) . . . . ?
N4 Co N1 C5 -163.2(2) . . . . ?
C1AX Co N1 C5 -3.9(17) . . . . ?
N2 Co N1 C5 18.4(2) . . . . ?
N5 Co N1 C5 -81.8(2) . . . . ?
N3 Co N1 C1 -83.3(3) . . . . ?
N4 Co N1 C1 13.1(3) . . . . ?
C1AX Co N1 C1 172.4(15) . . . . ?
N2 Co N1 C1 -165.3(3) . . . . ?
N5 Co N1 C1 94.5(3) . . . . ?
C5 C6 N2 C8 -84.6(3) . . . . ?
C5 C6 N2 Co 37.8(3) . . . . ?
C9 C8 N2 C6 127.2(3) . . . . ?
C7 C8 N2 C6 -105.0(5) . . . . ?
C9 C8 N2 Co 6.5(4) . . . . ?
C7 C8 N2 Co 134.3(5) . . . . ?
N3 Co N2 C6 -125.0(2) . . . . ?
N4 Co N2 C6 -45.1(11) . . . . ?
C1AX Co N2 C6 147.5(2) . . . . ?
N5 Co N2 C6 56.6(2) . . . . ?
N1 Co N2 C6 -30.5(2) . . . . ?
N3 Co N2 C8 -3.0(2) . . . . ?
N4 Co N2 C8 76.9(11) . . . . ?
C1AX Co N2 C8 -90.5(2) . . . . ?
N5 Co N2 C8 178.6(2) . . . . ?
N1 Co N2 C8 91.5(2) . . . . ?
C8 C9 N3 O1 -178.7(4) . . . . ?
C10 C9 N3 O1 -1.2(6) . . . . ?
C8 C9 N3 Co 6.2(5) . . . . ?
C10 C9 N3 Co -176.4(4) . . . . ?
N4 Co N3 C9 -175.7(3) . . . . ?
C1AX Co N3 C9 92.7(3) . . . . ?
N2 Co N3 C9 -1.8(3) . . . . ?
N5 Co N3 C9 146(2) . . . . ?
N1 Co N3 C9 -82.1(3) . . . . ?
N4 Co N3 O1 9.4(3) . . . . ?
C1AX Co N3 O1 -82.2(3) . . . . ?
N2 Co N3 O1 -176.6(3) . . . . ?
N5 Co N3 O1 -29(3) . . . . ?
N1 Co N3 O1 103.0(3) . . . . ?
C18 C19 N4 O2 -176.1(3) . . . . ?
C20 C19 N4 O2 0.1(7) . . . . ?
C18 C19 N4 Co 8.4(5) . . . . ?
C20 C19 N4 Co -175.4(4) . . . . ?
N3 Co N4 C19 -174.3(3) . . . . ?
C1AX Co N4 C19 -86.1(3) . . . . ?
N2 Co N4 C19 106.5(10) . . . . ?
N5 Co N4 C19 3.8(3) . . . . ?
N1 Co N4 C19 92.0(3) . . . . ?
N3 Co N4 O2 10.3(3) . . . . ?
C1AX Co N4 O2 98.5(3) . . . . ?
N2 Co N4 O2 -68.9(11) . . . . ?
N5 Co N4 O2 -171.6(3) . . . . ?
N1 Co N4 O2 -83.4(3) . . . . ?
C17 C18 N5 C16 -65.2(5) . . . . ?
C19 C18 N5 C16 160.9(3) . . . . ?
C17 C18 N5 Co 155.7(4) . . . . ?
C19 C18 N5 Co 21.8(4) . . . . ?
C15 C16 N5 C18 89.7(3) . . . . ?
C15 C16 N5 Co -136.0(2) . . . . ?
N3 Co N5 C18 24(3) . . . . ?
N4 Co N5 C18 -14.7(2) . . . . ?
C1AX Co N5 C18 77.2(3) . . . . ?
N2 Co N5 C18 171.4(2) . . . . ?
N1 Co N5 C18 -108.1(2) . . . . ?
N3 Co N5 C16 -111(2) . . . . ?
N4 Co N5 C16 -149.9(2) . . . . ?
C1AX Co N5 C16 -58.0(2) . . . . ?
N2 Co N5 C16 36.2(2) . . . . ?
N1 Co N5 C16 116.7(2) . . . . ?
C14 C15 N6 C11 1.2(5) . . . . ?
C16 C15 N6 C11 -179.6(3) . . . . ?
C12 C11 N6 C15 1.4(6) . . . . ?
C9 N3 O1 O2 169.3(3) . . . . ?
Co N3 O1 O2 -15.7(3) . . . . ?
C19 N4 O2 O1 168.3(3) . . . . ?
Co N4 O2 O1 -16.3(3) . . . . ?
N3 O1 O2 N4 19.8(3) . . . . ?
